data_7210970
loop_
_publ_author_name
'Trzybi\'nski, Damian'
'Sikorski, Artur'

_publ_section_title
;
 Solvent-bridged frameworks of hydrogen bonds in crystals of
 9-aminoacridinium halides
;
_journal_issue 34
_journal_name_full CrystEngComm
_journal_page_first 6808
_journal_paper_doi 10.1039/c3ce41027g
_journal_volume 15
_journal_year 2013
_chemical_formula_moiety 'C13 H11 N2, Cl, 2(H2 O)'
_chemical_formula_sum 'C13 H15 Cl N2 O2'
_chemical_formula_weight 266.72
_chemical_name_systematic
;

?

;
_space_group_IT_number 60
_symmetry_cell_setting orthorhombic
_symmetry_space_group_name_Hall '-P 2n 2ab'
_symmetry_space_group_name_H-M 'P b c n'
_atom_sites_solution_hydrogens geom
_atom_sites_solution_primary direct
_atom_sites_solution_secondary difmap
_audit_creation_method SHELXL-97
_cell_angle_alpha 90.00
_cell_angle_beta 90.00
_cell_angle_gamma 90.00
_cell_formula_units_Z 8
_cell_length_a 18.0430(12)
_cell_length_b 7.0446(6)
_cell_length_c 20.792(2)
_cell_measurement_reflns_used 13875
_cell_measurement_temperature 295(2)
_cell_measurement_theta_max 65.49
_cell_measurement_theta_min 4.25
_cell_volume 2642.8(4)
_computing_cell_refinement 'CrysAlis RED,Version 1.171.32.15 (Oxford Diffraction Ltd., 2008)'
_computing_data_collection 'CrysAlis CCD,Version 1.171.32.15 (Oxford Diffraction Ltd., 2008)'
_computing_data_reduction 'CrysAlis RED,Version 1.171.32.15 (Oxford Diffraction Ltd., 2008)'
_computing_molecular_graphics 'ORTEPII (Johnson, 1976)'
_computing_publication_material 'SHELXL97 and PLATON (Spek, 2003)'
_computing_structure_refinement 'SHELXL-97 (Sheldrick, 2008)'
_computing_structure_solution 'SHELXS-97 (Sheldrick, 2008)'
_diffrn_ambient_temperature 295(2)
_diffrn_detector_area_resol_mean 10.4002
_diffrn_measured_fraction_theta_full 0.973
_diffrn_measured_fraction_theta_max 0.974
_diffrn_measurement_device_type 'Oxford Diffraction Ruby CCD'
_diffrn_measurement_method \w
_diffrn_radiation_monochromator graphite
_diffrn_radiation_source 'fine-focus sealed tube'
_diffrn_radiation_type CuK\a
_diffrn_radiation_wavelength 1.54184
_diffrn_reflns_av_R_equivalents 0.1064
_diffrn_reflns_av_sigmaI/netI 0.0842
_diffrn_reflns_limit_h_max 21
_diffrn_reflns_limit_h_min -18
_diffrn_reflns_limit_k_max 6
_diffrn_reflns_limit_k_min -8
_diffrn_reflns_limit_l_max 24
_diffrn_reflns_limit_l_min -24
_diffrn_reflns_number 7567
_diffrn_reflns_theta_full 65.49
_diffrn_reflns_theta_max 65.49
_diffrn_reflns_theta_min 4.25
_exptl_absorpt_coefficient_mu 2.534
_exptl_absorpt_correction_T_max 0.841
_exptl_absorpt_correction_T_min 0.597
_exptl_absorpt_correction_type multi-scan
_exptl_absorpt_process_details
;

CrysAlis RED, Version 1.171.32.15 (Oxford Diffraction Ltd.,

2008)

Empirical absorption correction using spherical harmonics,

implemented in SCALE3 ABSPACK scaling algorithm.

;
_exptl_crystal_colour yellow
_exptl_crystal_density_diffrn 1.341
_exptl_crystal_density_method 'not measured'
_exptl_crystal_description plate
_exptl_crystal_F_000 1120
_exptl_crystal_size_max 0.45
_exptl_crystal_size_mid 0.20
_exptl_crystal_size_min 0.08
_refine_diff_density_max 0.266
_refine_diff_density_min -0.259
_refine_diff_density_rms 0.064
_refine_ls_extinction_method none
_refine_ls_goodness_of_fit_ref 0.993
_refine_ls_hydrogen_treatment mixed
_refine_ls_matrix_type full
_refine_ls_number_parameters 175
_refine_ls_number_reflns 2218
_refine_ls_number_restraints 6
_refine_ls_restrained_S_all 0.992
_refine_ls_R_factor_all 0.1570
_refine_ls_R_factor_gt 0.0738
_refine_ls_shift/su_max 0.000
_refine_ls_shift/su_mean 0.000
_refine_ls_structure_factor_coef Fsqd
_refine_ls_weighting_details 'calc w=1/[\s^2^(Fo^2^)+(0.0998P)^2^+0.0000P] where P=(Fo^2^+2Fc^2^)/3'
_refine_ls_weighting_scheme calc
_refine_ls_wR_factor_gt 0.1642
_refine_ls_wR_factor_ref 0.2130
_reflns_number_gt 1075
_reflns_number_total 2218
_reflns_threshold_expression >2sigma(I)
_cod_data_source_file c3ce41027g.txt
_cod_data_source_block Global8
_cod_original_cell_volume 2642.7(4)
_cod_database_code 7210970

loop_
_symmetry_equiv_pos_as_xyz
'x, y, z'
'-x+1/2, -y+1/2, z+1/2'
'-x, y, -z+1/2'
'x+1/2, -y+1/2, -z'
'-x, -y, -z'
'x-1/2, y-1/2, -z-1/2'
'x, -y, z-1/2'
'-x-1/2, y-1/2, z'

loop_
_atom_site_label
_atom_site_type_symbol
_atom_site_fract_x
_atom_site_fract_y
_atom_site_fract_z
_atom_site_U_iso_or_equiv
_atom_site_adp_type
_atom_site_occupancy
_atom_site_symmetry_multiplicity
_atom_site_calc_flag
_atom_site_refinement_flags
C1 C 0.2445(3) 0.5183(7) 0.2104(2) 0.0637(14) Uani 1 1 d .
H1A H 0.1993 0.5350 0.1897 0.076 Uiso 1 1 calc R
C2 C 0.3087(3) 0.5370(8) 0.1773(3) 0.0740(17) Uani 1 1 d .
H2A H 0.3069 0.5689 0.1339 0.089 Uiso 1 1 calc R
C3 C 0.3775(3) 0.5097(8) 0.2064(3) 0.0773(17) Uani 1 1 d .
H3A H 0.4208 0.5217 0.1825 0.093 Uiso 1 1 calc R
C4 C 0.3809(3) 0.4650(8) 0.2704(3) 0.0688(16) Uani 1 1 d .
H4A H 0.4267 0.4473 0.2901 0.083 Uiso 1 1 calc R
C5 C 0.2694(3) 0.3299(7) 0.4724(2) 0.0610(15) Uani 1 1 d .
H5A H 0.3167 0.3139 0.4893 0.073 Uiso 1 1 calc R
C6 C 0.2085(3) 0.3069(9) 0.5111(3) 0.0713(17) Uani 1 1 d .
H6A H 0.2144 0.2764 0.5543 0.086 Uiso 1 1 calc R
C7 C 0.1376(3) 0.3299(9) 0.4851(3) 0.0754(18) Uani 1 1 d .
H7A H 0.0964 0.3132 0.5114 0.090 Uiso 1 1 calc R
C8 C 0.1278(3) 0.3756(8) 0.4230(3) 0.0679(16) Uani 1 1 d .
H8A H 0.0800 0.3911 0.4071 0.082 Uiso 1 1 calc R
C9 C 0.1813(3) 0.4502(7) 0.3153(2) 0.0531(13) Uani 1 1 d .
N10 N 0.3205(2) 0.3993(6) 0.3692(2) 0.0590(12) Uani 1 1 d .
H10A H 0.3637 0.3829 0.3858 0.071 Uiso 1 1 calc R
C11 C 0.2469(3) 0.4728(6) 0.2769(2) 0.0501(12) Uani 1 1 d .
C12 C 0.3160(3) 0.4460(7) 0.3062(2) 0.0528(13) Uani 1 1 d .
C13 C 0.1889(3) 0.4005(7) 0.3817(2) 0.0532(13) Uani 1 1 d .
C14 C 0.2603(3) 0.3771(7) 0.4076(2) 0.0529(13) Uani 1 1 d .
N15 N 0.1150(2) 0.4754(6) 0.2901(2) 0.0672(13) Uani 1 1 d .
H15A H 0.0761 0.4620 0.3135 0.081 Uiso 1 1 calc R
H15B H 0.1107 0.5052 0.2501 0.081 Uiso 1 1 calc R
Cl16 Cl 0.05084(7) 0.5231(2) 0.14538(7) 0.0744(5) Uani 1 1 d .
O17 O 0.46538(19) 0.3539(6) 0.4210(2) 0.0761(12) Uani 1 1 d D
H17A H 0.485(3) 0.270(6) 0.398(3) 0.114 Uiso 1 1 d D
H17B H 0.491(3) 0.454(5) 0.423(3) 0.114 Uiso 1 1 d D
O18 O 0.4424(3) 0.3368(6) 0.5535(2) 0.0900(13) Uani 1 1 d D
H18A H 0.451(4) 0.240(6) 0.576(2) 0.135 Uiso 1 1 d D
H18B H 0.451(4) 0.313(9) 0.5144(11) 0.135 Uiso 1 1 d D

loop_
_atom_site_aniso_label
_atom_site_aniso_U_11
_atom_site_aniso_U_22
_atom_site_aniso_U_33
_atom_site_aniso_U_23
_atom_site_aniso_U_13
_atom_site_aniso_U_12
C1 0.066(3) 0.068(4) 0.057(3) 0.007(3) -0.007(3) -0.003(3)
C2 0.080(4) 0.086(4) 0.057(4) 0.019(3) 0.003(3) 0.003(4)
C3 0.069(3) 0.089(4) 0.074(4) 0.014(4) 0.014(3) 0.003(4)
C4 0.052(3) 0.079(4) 0.075(4) 0.009(3) 0.005(3) 0.009(3)
C5 0.055(3) 0.062(4) 0.066(4) 0.005(3) -0.007(3) 0.006(3)
C6 0.074(4) 0.085(5) 0.056(3) -0.001(3) -0.004(3) -0.008(4)
C7 0.057(3) 0.097(5) 0.072(4) 0.007(4) 0.007(3) -0.003(3)
C8 0.050(3) 0.090(4) 0.064(4) 0.007(3) 0.001(3) -0.003(3)
C9 0.050(3) 0.052(3) 0.057(3) -0.002(3) -0.004(3) 0.000(3)
N10 0.043(2) 0.073(3) 0.061(3) 0.008(2) -0.002(2) 0.004(2)
C11 0.055(3) 0.046(3) 0.050(3) 0.004(2) -0.001(3) 0.005(3)
C12 0.049(3) 0.054(3) 0.055(3) 0.001(3) 0.001(3) 0.006(2)
C13 0.053(3) 0.054(3) 0.053(3) 0.002(3) -0.004(2) -0.001(3)
C14 0.055(3) 0.047(3) 0.056(3) 0.000(3) -0.001(3) 0.003(3)
N15 0.055(2) 0.090(3) 0.056(3) 0.007(2) -0.004(2) -0.001(2)
Cl16 0.0574(8) 0.1022(12) 0.0636(9) 0.0020(8) -0.0075(7) 0.0000(8)
O17 0.059(2) 0.088(3) 0.081(3) -0.009(2) -0.004(2) 0.006(2)
O18 0.078(3) 0.103(3) 0.089(3) 0.008(3) 0.000(3) 0.004(3)

loop_
_atom_type_symbol
_atom_type_description
_atom_type_scat_dispersion_real
_atom_type_scat_dispersion_imag
_atom_type_scat_source
C C 0.0181 0.0091 'International Tables Vol C Tables 4.2.6.8 and 6.1.1.4'
H H 0.0000 0.0000 'International Tables Vol C Tables 4.2.6.8 and 6.1.1.4'
N N 0.0311 0.0180 'International Tables Vol C Tables 4.2.6.8 and 6.1.1.4'
O O 0.0492 0.0322 'International Tables Vol C Tables 4.2.6.8 and 6.1.1.4'
Cl Cl 0.3639 0.7018 'International Tables Vol C Tables 4.2.6.8 and 6.1.1.4'

loop_
_geom_angle_atom_site_label_1
_geom_angle_atom_site_label_2
_geom_angle_atom_site_label_3
_geom_angle
C2 C1 C11 119.5(5)
C2 C1 H1A 120.3
C11 C1 H1A 120.3
C1 C2 C3 121.8(5)
C1 C2 H2A 119.1
C3 C2 H2A 119.1
C4 C3 C2 119.7(5)
C4 C3 H3A 120.2
C2 C3 H3A 120.2
C3 C4 C12 120.2(5)
C3 C4 H4A 119.9
C12 C4 H4A 119.9
C6 C5 C14 120.0(5)
C6 C5 H5A 120.0
C14 C5 H5A 120.0
C5 C6 C7 119.5(5)
C5 C6 H6A 120.2
C7 C6 H6A 120.2
C8 C7 C6 121.3(5)
C8 C7 H7A 119.3
C6 C7 H7A 119.3
C7 C8 C13 120.9(5)
C7 C8 H8A 119.6
C13 C8 H8A 119.6
N15 C9 C13 120.3(5)
N15 C9 C11 120.8(4)
C13 C9 C11 118.9(4)
C12 N10 C14 123.3(4)
C12 N10 H10A 118.3
C14 N10 H10A 118.3
C12 C11 C1 118.7(5)
C12 C11 C9 118.5(4)
C1 C11 C9 122.8(5)
N10 C12 C4 119.3(5)
N10 C12 C11 120.4(4)
C4 C12 C11 120.3(5)
C14 C13 C8 118.0(5)
C14 C13 C9 119.1(5)
C8 C13 C9 122.9(5)
N10 C14 C5 120.1(4)
N10 C14 C13 119.7(4)
C5 C14 C13 120.3(5)
C9 N15 H15A 120.0
C9 N15 H15B 120.0
H15A N15 H15B 120.0
H17A O17 H17B 113(3)
H18A O18 H18B 111(3)

loop_
_geom_bond_atom_site_label_1
_geom_bond_atom_site_label_2
_geom_bond_distance
C1 C2 1.354(7)
C1 C11 1.420(6)
C1 H1A 0.9300
C2 C3 1.394(7)
C2 H2A 0.9300
C3 C4 1.369(7)
C3 H3A 0.9300
C4 C12 1.392(6)
C4 H4A 0.9300
C5 C6 1.370(7)
C5 C14 1.398(6)
C5 H5A 0.9300
C6 C7 1.399(7)
C6 H6A 0.9300
C7 C8 1.342(7)
C7 H7A 0.9300
C8 C13 1.409(7)
C8 H8A 0.9300
C9 N15 1.318(6)
C9 C13 1.430(7)
C9 C11 1.436(7)
N10 C12 1.354(6)
N10 C14 1.356(6)
N10 H10A 0.8600
C11 C12 1.401(6)
C13 C14 1.406(6)
N15 H15A 0.8600
N15 H15B 0.8600
O17 H17A 0.834(19)
O17 H17B 0.845(19)
O18 H18A 0.84(2)
O18 H18B 0.844(19)
